data_2221342
loop_
_publ_author_name
'Xing, Jing-Chun'
'Xu, Yong-Mei'
'Cui, Xiao-Guang'
'Li, Wen-Zhi'

_publ_section_title
;{\m-6,6'-Dimethoxy-2,2'-[propane-1,3-diylbis(nitrilomethylidyne)]diphenolato}trinitratocopper(II)lutetium(III)
 acetone solvate
;
_journal_coeditor_code FJ2197
_journal_issue 4
_journal_name_full 'Acta Crystallographica Section E'
_journal_page_first m443
_journal_paper_doi 10.1107/S1600536809009581
_journal_volume 65
_journal_year 2009
_chemical_formula_iupac '[Cu Lu (C19 H20 N2 O4) (N O3)3], C3 H6 O'
_chemical_formula_moiety 'C19 H20 Cu Lu N5 O13, C3 H6 O'
_chemical_formula_sum 'C22 H26 Cu Lu N5 O14'
_chemical_formula_weight 822.99
_chemical_name_systematic
;
{\m-6,6'-Dimethoxy-2,2'-[propane-1,3-
diylbis(nitrilomethylidyne)]diphenolato}trinitratocopper(II)lutetium(III)
acetone solvate
;
_space_group_IT_number 2
_symmetry_cell_setting triclinic
_symmetry_space_group_name_Hall '-P 1'
_symmetry_space_group_name_H-M 'P -1'
_atom_sites_solution_hydrogens geom
_atom_sites_solution_primary direct
_atom_sites_solution_secondary difmap
_audit_creation_method SHELXL-97
_cell_angle_alpha 73.03(3)
_cell_angle_beta 87.04(3)
_cell_angle_gamma 72.32(3)
_cell_formula_units_Z 2
_cell_length_a 9.4070(19)
_cell_length_b 12.135(2)
_cell_length_c 13.510(3)
_cell_measurement_reflns_used 12159
_cell_measurement_temperature 295(2)
_cell_measurement_theta_max 27.44
_cell_measurement_theta_min 3.23
_cell_volume 1404.2(6)
_computing_cell_refinement 'RAPID-AUTO (Rigaku, 1998)'
_computing_data_collection 'RAPID-AUTO (Rigaku, 1998)'
_computing_data_reduction 'CrystalStructure (Rigaku/MSC, 2002)'
_computing_molecular_graphics 'ORTEPII (Johnson, 1976)'
_computing_structure_refinement 'SHELXL97 (Sheldrick, 2008)'
_computing_structure_solution 'SHELXS97 (Sheldrick, 2008)'
_diffrn_ambient_temperature 295(2)
_diffrn_detector_area_resol_mean 10.000
_diffrn_measured_fraction_theta_full 0.991
_diffrn_measured_fraction_theta_max 0.991
_diffrn_measurement_device_type 'Rigaku R-AXIS RAPID'
_diffrn_measurement_method \w
_diffrn_radiation_monochromator graphite
_diffrn_radiation_source 'fine-focus sealed tube'
_diffrn_radiation_type MoK\a
_diffrn_radiation_wavelength 0.71073
_diffrn_reflns_av_R_equivalents 0.0629
_diffrn_reflns_av_sigmaI/netI 0.0837
_diffrn_reflns_limit_h_max 12
_diffrn_reflns_limit_h_min -11
_diffrn_reflns_limit_k_max 15
_diffrn_reflns_limit_k_min -15
_diffrn_reflns_limit_l_max 17
_diffrn_reflns_limit_l_min -17
_diffrn_reflns_number 13735
_diffrn_reflns_theta_full 27.44
_diffrn_reflns_theta_max 27.44
_diffrn_reflns_theta_min 3.15
_diffrn_standards_decay_% 0
_diffrn_standards_interval_count 0
_diffrn_standards_interval_time 0
_diffrn_standards_number 0
_exptl_absorpt_coefficient_mu 4.330
_exptl_absorpt_correction_T_max 0.420
_exptl_absorpt_correction_T_min 0.220
_exptl_absorpt_correction_type multi-scan
_exptl_absorpt_process_details '(ABSCOR; Higashi, 1995)'
_exptl_crystal_colour green
_exptl_crystal_density_diffrn 1.946
_exptl_crystal_density_method 'not measured'
_exptl_crystal_description prism
_exptl_crystal_F_000 810
_exptl_crystal_size_max 0.34
_exptl_crystal_size_mid 0.28
_exptl_crystal_size_min 0.20
_refine_diff_density_max 4.505
_refine_diff_density_min -2.380
_refine_ls_extinction_method none
_refine_ls_goodness_of_fit_ref 1.046
_refine_ls_hydrogen_treatment constr
_refine_ls_matrix_type full
_refine_ls_number_parameters 392
_refine_ls_number_reflns 6345
_refine_ls_number_restraints 0
_refine_ls_restrained_S_all 1.046
_refine_ls_R_factor_all 0.0587
_refine_ls_R_factor_gt 0.0563
_refine_ls_shift/su_max 0.001
_refine_ls_shift/su_mean 0.000
_refine_ls_structure_factor_coef Fsqd
_refine_ls_weighting_details 'calc w=1/[\s^2^(Fo^2^)+(0.1022P)^2^] where P=(Fo^2^+2Fc^2^)/3'
_refine_ls_weighting_scheme calc
_refine_ls_wR_factor_gt 0.1460
_refine_ls_wR_factor_ref 0.1493
_reflns_number_gt 5817
_reflns_number_total 6345
_reflns_threshold_expression I>2\s(I)
_cod_data_source_file fj2197.cif
_cod_data_source_block I
_cod_depositor_comments
;
The following automatic conversions were performed:
'_symmetry_cell_setting' value 'Triclinic' changed to 'triclinic'
according to '/home/saulius/struct/CIF-dictionaries/cif_core.dic'
dictionary named 'cif_core.dic' version 2.4.1 from 2010-06-29.

Automatic conversion script
Id: cif_fix_enum 1527 2010-12-29 10:47:43Z saulius 

The following automatic conversions were performed:

'_symmetry_cell_setting' value 'Triclinic' changed to 'triclinic'
according to /home/saulius/struct/CIF-dictionaries/cif_core.dic
dictionary named 'cif_core.dic' version 2.4.1 from 2010-06-29.

Automatic conversion script
Id: cif_fix_values 1715 2011-07-08 13:25:40Z adriana 
;
_cod_original_sg_symbol_Hall '-p 1'
_cod_original_sg_symbol_H-M P-1
_cod_database_code 2221342
_cod_database_fobs_code 2221342

loop_
_symmetry_equiv_pos_as_xyz
'x, y, z'
'-x, -y, -z'

loop_
_atom_site_type_symbol
_atom_site_label
_atom_site_fract_x
_atom_site_fract_y
_atom_site_fract_z
_atom_site_U_iso_or_equiv
_atom_site_adp_type
_atom_site_calc_flag
_atom_site_refinement_flags
_atom_site_occupancy
_atom_site_disorder_assembly
_atom_site_disorder_group
Lu Lu1 0.284988(19) 0.378525(16) 0.234889(13) 0.03573(12) Uani d . 1 . .
Cu Cu1 0.24429(6) 0.25725(5) 0.49539(4) 0.03148(15) Uani d . 1 . .
O O1 0.0395(4) 0.5365(3) 0.1965(3) 0.0382(7) Uani d . 1 . .
O O2 0.1287(3) 0.3741(3) 0.3751(3) 0.0353(7) Uani d . 1 . .
O O3 0.4010(4) 0.2710(3) 0.3973(3) 0.0403(8) Uani d . 1 . .
O O4 0.5591(4) 0.3498(3) 0.2448(3) 0.0399(8) Uani d . 1 . .
O O5 0.4248(4) 0.2376(4) 0.1369(3) 0.0477(9) Uani d . 1 . .
O O6 0.3037(4) 0.4173(3) 0.0479(3) 0.0435(8) Uani d . 1 . .
O O7 0.4124(6) 0.2842(5) -0.0318(4) 0.0645(12) Uani d . 1 . .
O O8 0.0996(4) 0.2996(3) 0.1767(3) 0.0481(9) Uani d . 1 . .
O O9 0.2459(6) 0.1682(4) 0.3012(4) 0.0527(10) Uani d . 1 . .
O O10 0.0812(6) 0.1186(4) 0.2316(5) 0.0691(13) Uani d . 1 . .
O O11 0.3233(5) 0.5776(4) 0.1485(3) 0.0468(9) Uani d . 1 . .
O O12 0.3121(5) 0.5301(4) 0.3144(3) 0.0473(9) Uani d . 1 . .
O O13 0.3323(6) 0.7056(4) 0.2309(4) 0.0687(13) Uani d . 1 . .
O O14 0.2009(10) 0.0886(5) -0.0752(5) 0.103(2) Uani d . 1 . .
N N1 0.0629(5) 0.2641(4) 0.5757(3) 0.0351(8) Uani d . 1 . .
N N2 0.3899(5) 0.1300(4) 0.6000(3) 0.0434(10) Uani d . 1 . .
N N3 0.3804(5) 0.3120(4) 0.0479(3) 0.0405(9) Uani d . 1 . .
N N4 0.1412(5) 0.1922(4) 0.2357(4) 0.0467(10) Uani d . 1 . .
N N5 0.3232(5) 0.6071(4) 0.2308(4) 0.0446(10) Uani d . 1 . .
C C1 -0.0128(7) 0.6110(5) 0.0917(4) 0.0504(14) Uani d . 1 . .
H H1A -0.0932 0.5887 0.0704 0.076 Uiso calc R 1 . .
H H1B 0.0677 0.5989 0.0454 0.076 Uiso calc R 1 . .
H H1C -0.0472 0.6945 0.0900 0.076 Uiso calc R 1 . .
C C2 -0.0664(5) 0.5331(4) 0.2710(4) 0.0317(9) Uani d . 1 . .
C C3 -0.2132(5) 0.6058(4) 0.2582(4) 0.0392(11) Uani d . 1 . .
H H3 -0.2483 0.6626 0.1948 0.047 Uiso calc R 1 . .
C C4 -0.3080(6) 0.5938(5) 0.3400(5) 0.0475(13) Uani d . 1 . .
H H4 -0.4068 0.6428 0.3307 0.057 Uiso calc R 1 . .
C C5 -0.2588(5) 0.5114(5) 0.4338(5) 0.0431(11) Uani d . 1 . .
H H5 -0.3230 0.5053 0.4884 0.052 Uiso calc R 1 . .
C C6 -0.1076(5) 0.4343(4) 0.4478(4) 0.0329(9) Uani d . 1 . .
C C7 -0.0127(5) 0.4448(4) 0.3680(4) 0.0306(9) Uani d . 1 . .
C C8 -0.0661(6) 0.3413(4) 0.5460(4) 0.0366(10) Uani d . 1 . .
H H8 -0.1414 0.3370 0.5930 0.044 Uiso calc R 1 . .
C C9 0.0686(7) 0.1741(6) 0.6806(4) 0.0483(13) Uani d . 1 . .
H H9A 0.0916 0.2063 0.7335 0.058 Uiso calc R 1 . .
H H9B -0.0286 0.1618 0.6938 0.058 Uiso calc R 1 . .
C C10 0.1835(9) 0.0554(5) 0.6873(5) 0.0611(18) Uani d . 1 . .
H H10A 0.1643 -0.0060 0.7461 0.073 Uiso calc R 1 . .
H H10B 0.1747 0.0327 0.6253 0.073 Uiso calc R 1 . .
C C11 0.3383(9) 0.0592(7) 0.6987(5) 0.074(2) Uani d . 1 . .
H H11A 0.4056 -0.0228 0.7192 0.089 Uiso calc R 1 . .
H H11B 0.3427 0.0954 0.7532 0.089 Uiso calc R 1 . .
C C12 0.5322(6) 0.1036(5) 0.5942(4) 0.0448(12) Uani d . 1 . .
H H12 0.5884 0.0450 0.6507 0.054 Uiso calc R 1 . .
C C13 0.6154(6) 0.1550(5) 0.5092(4) 0.0359(10) Uani d . 1 . .
C C14 0.7742(6) 0.1170(5) 0.5217(5) 0.0493(14) Uani d . 1 . .
H H14 0.8203 0.0640 0.5842 0.059 Uiso calc R 1 . .
C C15 0.8573(6) 0.1570(5) 0.4444(5) 0.0478(13) Uani d . 1 . .
H H15 0.9607 0.1315 0.4538 0.057 Uiso calc R 1 . .
C C16 0.7909(5) 0.2370(5) 0.3490(5) 0.0412(11) Uani d . 1 . .
H H16 0.8500 0.2646 0.2960 0.049 Uiso calc R 1 . .
C C17 0.6381(5) 0.2743(4) 0.3346(4) 0.0332(9) Uani d . 1 . .
C C18 0.5478(5) 0.2331(4) 0.4165(4) 0.0318(9) Uani d . 1 . .
C C19 0.6444(7) 0.3885(6) 0.1579(4) 0.0481(13) Uani d . 1 . .
H H19A 0.6959 0.4395 0.1727 0.072 Uiso calc R 1 . .
H H19B 0.5787 0.4328 0.0980 0.072 Uiso calc R 1 . .
H H19C 0.7157 0.3192 0.1447 0.072 Uiso calc R 1 . .
C C20 0.3366(11) -0.0190(7) 0.0837(7) 0.080(2) Uani d . 1 . .
H H20A 0.4065 0.0260 0.0620 0.119 Uiso calc R 1 . .
H H20B 0.3899 -0.1032 0.1118 0.119 Uiso calc R 1 . .
H H20C 0.2755 0.0094 0.1357 0.119 Uiso calc R 1 . .
C C21 0.2387(9) -0.0020(7) -0.0081(6) 0.0687(19) Uani d . 1 . .
C C22 0.1964(15) -0.1131(9) -0.0076(9) 0.104(4) Uani d . 1 . .
H H22A 0.1282 -0.1280 0.0464 0.156 Uiso calc R 1 . .
H H22B 0.2846 -0.1817 0.0044 0.156 Uiso calc R 1 . .
H H22C 0.1497 -0.1001 -0.0733 0.156 Uiso calc R 1 . .

loop_
_atom_site_aniso_label
_atom_site_aniso_U_11
_atom_site_aniso_U_22
_atom_site_aniso_U_33
_atom_site_aniso_U_12
_atom_site_aniso_U_13
_atom_site_aniso_U_23
Lu1 0.03318(16) 0.03674(17) 0.02788(16) -0.00642(11) -0.00080(10) 0.00064(11)
Cu1 0.0320(3) 0.0311(3) 0.0231(3) -0.0067(2) -0.0002(2) 0.0016(2)
O1 0.0325(16) 0.0387(18) 0.0285(16) -0.0012(14) -0.0070(13) 0.0040(14)
O2 0.0273(15) 0.0370(17) 0.0294(16) -0.0032(13) 0.0015(12) 0.0019(14)
O3 0.0262(15) 0.051(2) 0.0274(16) -0.0050(14) -0.0056(13) 0.0061(15)
O4 0.0310(17) 0.046(2) 0.0342(18) -0.0116(15) 0.0022(14) 0.0008(16)
O5 0.047(2) 0.047(2) 0.041(2) -0.0047(16) -0.0034(16) -0.0095(17)
O6 0.055(2) 0.0403(19) 0.0288(17) -0.0128(16) 0.0039(15) -0.0030(15)
O7 0.070(3) 0.080(3) 0.043(2) -0.017(2) 0.007(2) -0.026(2)
O8 0.0387(19) 0.044(2) 0.053(2) -0.0106(16) -0.0028(17) -0.0020(18)
O9 0.063(3) 0.038(2) 0.049(2) -0.015(2) 0.004(2) -0.0001(19)
O10 0.067(3) 0.060(3) 0.096(4) -0.038(2) 0.022(3) -0.030(3)
O11 0.054(2) 0.044(2) 0.038(2) -0.0193(18) -0.0003(17) 0.0013(17)
O12 0.056(2) 0.046(2) 0.0371(19) -0.0160(18) 0.0024(17) -0.0075(17)
O13 0.089(4) 0.044(2) 0.074(3) -0.025(2) -0.012(3) -0.010(2)
O14 0.153(7) 0.058(3) 0.064(4) -0.007(4) 0.004(4) 0.006(3)
N1 0.038(2) 0.040(2) 0.0283(19) -0.0179(17) 0.0022(16) -0.0051(17)
N2 0.053(3) 0.031(2) 0.028(2) 0.0008(18) 0.0008(18) 0.0038(17)
N3 0.037(2) 0.051(3) 0.036(2) -0.0170(19) 0.0068(17) -0.013(2)
N4 0.043(2) 0.040(2) 0.057(3) -0.0144(19) 0.015(2) -0.014(2)
N5 0.043(2) 0.040(2) 0.048(3) -0.0103(19) -0.006(2) -0.008(2)
C1 0.051(3) 0.047(3) 0.030(3) 0.005(2) -0.013(2) 0.005(2)
C2 0.029(2) 0.031(2) 0.032(2) -0.0041(17) -0.0074(17) -0.0076(19)
C3 0.031(2) 0.036(2) 0.045(3) -0.0006(18) -0.012(2) -0.011(2)
C4 0.026(2) 0.057(3) 0.060(3) -0.002(2) -0.004(2) -0.028(3)
C5 0.028(2) 0.055(3) 0.049(3) -0.011(2) 0.005(2) -0.022(3)
C6 0.027(2) 0.034(2) 0.041(2) -0.0099(17) -0.0015(18) -0.015(2)
C7 0.031(2) 0.027(2) 0.031(2) -0.0072(16) -0.0049(17) -0.0050(18)
C8 0.038(2) 0.042(2) 0.034(2) -0.019(2) 0.0086(19) -0.012(2)
C9 0.052(3) 0.056(3) 0.031(3) -0.025(3) 0.008(2) 0.004(2)
C10 0.105(6) 0.039(3) 0.038(3) -0.032(3) 0.014(3) -0.001(3)
C11 0.069(4) 0.069(4) 0.037(3) 0.007(4) 0.010(3) 0.026(3)
C12 0.050(3) 0.035(2) 0.029(2) 0.008(2) -0.010(2) 0.000(2)
C13 0.033(2) 0.033(2) 0.034(2) 0.0005(18) -0.0136(19) -0.006(2)
C14 0.040(3) 0.045(3) 0.056(3) 0.003(2) -0.025(3) -0.016(3)
C15 0.029(2) 0.045(3) 0.066(4) -0.004(2) -0.015(2) -0.017(3)
C16 0.027(2) 0.042(3) 0.056(3) -0.0091(19) -0.001(2) -0.017(2)
C17 0.028(2) 0.033(2) 0.038(2) -0.0078(17) -0.0056(18) -0.0078(19)
C18 0.029(2) 0.032(2) 0.032(2) -0.0054(17) -0.0025(17) -0.0089(18)
C19 0.043(3) 0.063(3) 0.040(3) -0.027(3) 0.011(2) -0.006(3)
C20 0.109(7) 0.059(4) 0.069(5) -0.026(4) 0.013(5) -0.018(4)
C21 0.075(5) 0.062(4) 0.060(4) -0.017(4) 0.024(4) -0.013(4)
C22 0.125(9) 0.072(6) 0.098(8) -0.023(6) -0.042(7) 0.000(5)

loop_
_atom_type_symbol
_atom_type_description
_atom_type_scat_dispersion_real
_atom_type_scat_dispersion_imag
_atom_type_scat_source
C C 0.0033 0.0016 'International Tables Vol C Tables 4.2.6.8 and 6.1.1.4'
H H 0.0000 0.0000 'International Tables Vol C Tables 4.2.6.8 and 6.1.1.4'
N N 0.0061 0.0033 'International Tables Vol C Tables 4.2.6.8 and 6.1.1.4'
O O 0.0106 0.0060 'International Tables Vol C Tables 4.2.6.8 and 6.1.1.4'
Cu Cu 0.3201 1.2651 'International Tables Vol C Tables 4.2.6.8 and 6.1.1.4'
Lu Lu -0.4720 5.8584 'International Tables Vol C Tables 4.2.6.8 and 6.1.1.4'

loop_
_geom_angle_atom_site_label_1
_geom_angle_atom_site_label_2
_geom_angle_atom_site_label_3
_geom_angle_site_symmetry_1
_geom_angle_site_symmetry_3
_geom_angle
_geom_angle_publ_flag
O3 Lu1 O2 . . 64.14(12) ?
O3 Lu1 O6 . . 146.60(13) ?
O2 Lu1 O6 . . 146.96(12) ?
O3 Lu1 O12 . . 73.77(14) ?
O2 Lu1 O12 . . 73.01(13) ?
O6 Lu1 O12 . . 118.90(13) ?
O3 Lu1 O1 . . 127.07(12) ?
O2 Lu1 O1 . . 65.77(11) ?
O6 Lu1 O1 . . 86.29(13) ?
O12 Lu1 O1 . . 76.49(13) ?
O3 Lu1 O11 . . 117.79(14) ?
O2 Lu1 O11 . . 115.27(14) ?
O6 Lu1 O11 . . 67.38(14) ?
O12 Lu1 O11 . . 51.54(14) ?
O1 Lu1 O11 . . 70.71(13) ?
O3 Lu1 O8 . . 116.27(13) ?
O2 Lu1 O8 . . 80.52(13) ?
O6 Lu1 O8 . . 73.24(14) ?
O12 Lu1 O8 . . 143.62(14) ?
O1 Lu1 O8 . . 70.02(13) ?
O11 Lu1 O8 . . 125.09(13) ?
O3 Lu1 O5 . . 98.38(13) ?
O2 Lu1 O5 . . 137.85(13) ?
O6 Lu1 O5 . . 51.62(13) ?
O12 Lu1 O5 . . 141.90(13) ?
O1 Lu1 O5 . . 130.80(12) ?
O11 Lu1 O5 . . 106.84(15) ?
O8 Lu1 O5 . . 73.70(14) ?
O3 Lu1 O4 . . 65.10(12) ?
O2 Lu1 O4 . . 125.11(12) ?
O6 Lu1 O4 . . 87.74(13) ?
O12 Lu1 O4 . . 74.18(14) ?
O1 Lu1 O4 . . 142.40(12) ?
O11 Lu1 O4 . . 72.73(14) ?
O8 Lu1 O4 . . 142.20(14) ?
O5 Lu1 O4 . . 68.93(13) ?
O3 Lu1 O9 . . 68.24(15) ?
O2 Lu1 O9 . . 70.71(14) ?
O6 Lu1 O9 . . 105.25(15) ?
O12 Lu1 O9 . . 135.82(14) ?
O1 Lu1 O9 . . 109.59(14) ?
O11 Lu1 O9 . . 172.64(14) ?
O8 Lu1 O9 . . 50.10(14) ?
O5 Lu1 O9 . . 67.15(15) ?
O4 Lu1 O9 . . 107.80(15) ?
O3 Lu1 N5 . . 96.29(14) ?
O2 Lu1 N5 . . 93.85(14) ?
O6 Lu1 N5 . . 93.20(14) ?
O12 Lu1 N5 . . 25.74(13) ?
O1 Lu1 N5 . . 71.03(13) ?
O11 Lu1 N5 . . 25.82(14) ?
O8 Lu1 N5 . . 139.36(13) ?
O5 Lu1 N5 . . 127.25(14) ?
O4 Lu1 N5 . . 72.30(13) ?
O9 Lu1 N5 . . 161.55(16) ?
O3 Lu1 N3 . . 123.65(13) ?
O2 Lu1 N3 . . 149.96(12) ?
O6 Lu1 N3 . . 25.65(12) ?
O12 Lu1 N3 . . 136.02(13) ?
O1 Lu1 N3 . . 108.20(12) ?
O11 Lu1 N3 . . 87.73(14) ?
O8 Lu1 N3 . . 70.14(13) ?
O5 Lu1 N3 . . 26.05(12) ?
O4 Lu1 N3 . . 78.60(13) ?
O9 Lu1 N3 . . 85.21(14) ?
N5 Lu1 N3 . . 112.46(14) ?
O2 Cu1 O3 . . 79.40(14) ?
O2 Cu1 N1 . . 90.93(16) ?
O3 Cu1 N1 . . 170.32(15) ?
O2 Cu1 N2 . . 169.55(17) ?
O3 Cu1 N2 . . 90.81(17) ?
N1 Cu1 N2 . . 98.87(18) ?
O2 Cu1 Lu1 . . 40.28(10) ?
O3 Cu1 Lu1 . . 40.17(9) ?
N1 Cu1 Lu1 . . 130.35(12) ?
N2 Cu1 Lu1 . . 129.39(14) ?
C2 O1 C1 . . 117.0(4) ?
C2 O1 Lu1 . . 118.3(2) ?
C1 O1 Lu1 . . 122.5(3) ?
C7 O2 Cu1 . . 129.1(3) ?
C7 O2 Lu1 . . 123.5(3) ?
Cu1 O2 Lu1 . . 107.35(14) ?
C18 O3 Cu1 . . 128.2(3) ?
C18 O3 Lu1 . . 124.5(3) ?
Cu1 O3 Lu1 . . 107.26(14) ?
C17 O4 C19 . . 116.9(4) ?
C17 O4 Lu1 . . 117.9(3) ?
C19 O4 Lu1 . . 124.3(3) ?
N3 O5 Lu1 . . 95.0(3) ?
N3 O6 Lu1 . . 97.6(3) ?
N4 O8 Lu1 . . 99.2(3) ?
N4 O9 Lu1 . . 94.7(3) ?
N5 O11 Lu1 . . 95.3(3) ?
N5 O12 Lu1 . . 96.3(3) ?
C8 N1 C9 . . 114.8(4) ?
C8 N1 Cu1 . . 125.0(3) ?
C9 N1 Cu1 . . 120.1(3) ?
C12 N2 C11 . . 114.2(5) ?
C12 N2 Cu1 . . 124.9(4) ?
C11 N2 Cu1 . . 120.8(4) ?
O7 N3 O6 . . 122.2(5) ?
O7 N3 O5 . . 122.3(5) ?
O6 N3 O5 . . 115.5(4) ?
O7 N3 Lu1 . . 176.3(4) ?
O6 N3 Lu1 . . 56.7(2) ?
O5 N3 Lu1 . . 59.0(3) ?
O10 N4 O9 . . 122.3(5) ?
O10 N4 O8 . . 121.8(5) ?
O9 N4 O8 . . 115.9(4) ?
O13 N5 O12 . . 120.6(5) ?
O13 N5 O11 . . 122.6(5) ?
O12 N5 O11 . . 116.8(4) ?
O13 N5 Lu1 . . 176.7(4) ?
O12 N5 Lu1 . . 58.0(3) ?
O11 N5 Lu1 . . 58.9(3) ?
O1 C1 H1A . . 109.5 ?
O1 C1 H1B . . 109.5 ?
H1A C1 H1B . . 109.5 ?
O1 C1 H1C . . 109.5 ?
H1A C1 H1C . . 109.5 ?
H1B C1 H1C . . 109.5 ?
O1 C2 C3 . . 125.7(4) ?
O1 C2 C7 . . 114.2(4) ?
C3 C2 C7 . . 120.1(5) ?
C2 C3 C4 . . 119.9(5) ?
C2 C3 H3 . . 120.0 ?
C4 C3 H3 . . 120.0 ?
C5 C4 C3 . . 121.0(5) ?
C5 C4 H4 . . 119.5 ?
C3 C4 H4 . . 119.5 ?
C4 C5 C6 . . 119.7(5) ?
C4 C5 H5 . . 120.2 ?
C6 C5 H5 . . 120.2 ?
C7 C6 C5 . . 120.1(5) ?
C7 C6 C8 . . 122.8(4) ?
C5 C6 C8 . . 116.9(5) ?
O2 C7 C6 . . 123.2(4) ?
O2 C7 C2 . . 117.6(4) ?
C6 C7 C2 . . 119.2(4) ?
N1 C8 C6 . . 127.5(5) ?
N1 C8 H8 . . 116.3 ?
C6 C8 H8 . . 116.3 ?
C10 C9 N1 . . 111.6(5) ?
C10 C9 H9A . . 109.3 ?
N1 C9 H9A . . 109.3 ?
C10 C9 H9B . . 109.3 ?
N1 C9 H9B . . 109.3 ?
H9A C9 H9B . . 108.0 ?
C11 C10 C9 . . 112.5(6) ?
C11 C10 H10A . . 109.1 ?
C9 C10 H10A . . 109.1 ?
C11 C10 H10B . . 109.1 ?
C9 C10 H10B . . 109.1 ?
H10A C10 H10B . . 107.8 ?
C10 C11 N2 . . 112.3(5) ?
C10 C11 H11A . . 109.1 ?
N2 C11 H11A . . 109.1 ?
C10 C11 H11B . . 109.1 ?
N2 C11 H11B . . 109.1 ?
H11A C11 H11B . . 107.9 ?
N2 C12 C13 . . 127.2(4) ?
N2 C12 H12 . . 116.4 ?
C13 C12 H12 . . 116.4 ?
C18 C13 C14 . . 119.5(5) ?
C18 C13 C12 . . 122.7(4) ?
C14 C13 C12 . . 117.7(5) ?
C15 C14 C13 . . 120.5(5) ?
C15 C14 H14 . . 119.7 ?
C13 C14 H14 . . 119.7 ?
C14 C15 C16 . . 121.1(5) ?
C14 C15 H15 . . 119.5 ?
C16 C15 H15 . . 119.5 ?
C17 C16 C15 . . 119.6(5) ?
C17 C16 H16 . . 120.2 ?
C15 C16 H16 . . 120.2 ?
C16 C17 O4 . . 125.6(5) ?
C16 C17 C18 . . 120.0(5) ?
O4 C17 C18 . . 114.4(4) ?
O3 C18 C13 . . 123.5(4) ?
O3 C18 C17 . . 117.2(4) ?
C13 C18 C17 . . 119.3(4) ?
O4 C19 H19A . . 109.5 ?
O4 C19 H19B . . 109.5 ?
H19A C19 H19B . . 109.5 ?
O4 C19 H19C . . 109.5 ?
H19A C19 H19C . . 109.5 ?
H19B C19 H19C . . 109.5 ?
C21 C20 H20A . . 109.5 ?
C21 C20 H20B . . 109.5 ?
H20A C20 H20B . . 109.5 ?
C21 C20 H20C . . 109.5 ?
H20A C20 H20C . . 109.5 ?
H20B C20 H20C . . 109.5 ?
O14 C21 C20 . . 123.0(8) ?
O14 C21 C22 . . 122.6(9) ?
C20 C21 C22 . . 114.4(7) ?
C21 C22 H22A . . 109.5 ?
C21 C22 H22B . . 109.5 ?
H22A C22 H22B . . 109.5 ?
C21 C22 H22C . . 109.5 ?
H22A C22 H22C . . 109.5 ?
H22B C22 H22C . . 109.5 ?

loop_
_geom_bond_atom_site_label_1
_geom_bond_atom_site_label_2
_geom_bond_site_symmetry_2
_geom_bond_distance
_geom_bond_publ_flag
Lu1 O3 . 2.328(3) ?
Lu1 O2 . 2.335(3) ?
Lu1 O6 . 2.438(4) ?
Lu1 O12 . 2.463(4) ?
Lu1 O1 . 2.476(3) ?
Lu1 O11 . 2.483(4) ?
Lu1 O8 . 2.484(4) ?
Lu1 O5 . 2.486(4) ?
Lu1 O4 . 2.500(3) ?
Lu1 O9 . 2.579(4) ?
Lu1 N5 . 2.888(5) ?
Lu1 N3 . 2.890(5) ?
Cu1 O2 . 1.933(3) ?
Cu1 O3 . 1.943(4) ?
Cu1 N1 . 1.968(4) ?
Cu1 N2 . 1.975(4) ?
O1 C2 . 1.380(6) ?
O1 C1 . 1.456(6) ?
O2 C7 . 1.337(5) ?
O3 C18 . 1.330(5) ?
O4 C17 . 1.376(6) ?
O4 C19 . 1.433(6) ?
O5 N3 . 1.274(6) ?
O6 N3 . 1.262(6) ?
O7 N3 . 1.218(6) ?
O8 N4 . 1.266(6) ?
O9 N4 . 1.266(7) ?
O10 N4 . 1.207(6) ?
O11 N5 . 1.263(7) ?
O12 N5 . 1.262(6) ?
O13 N5 . 1.225(6) ?
O14 C21 . 1.172(9) ?
N1 C8 . 1.285(7) ?
N1 C9 . 1.508(6) ?
N2 C12 . 1.283(7) ?
N2 C11 . 1.506(7) ?
C1 H1A . 0.9600 ?
C1 H1B . 0.9600 ?
C1 H1C . 0.9600 ?
C2 C3 . 1.383(6) ?
C2 C7 . 1.428(6) ?
C3 C4 . 1.386(8) ?
C3 H3 . 0.9300 ?
C4 C5 . 1.365(8) ?
C4 H4 . 0.9300 ?
C5 C6 . 1.432(7) ?
C5 H5 . 0.9300 ?
C6 C7 . 1.365(7) ?
C6 C8 . 1.449(7) ?
C8 H8 . 0.9300 ?
C9 C10 . 1.496(9) ?
C9 H9A . 0.9700 ?
C9 H9B . 0.9700 ?
C10 C11 . 1.488(12) ?
C10 H10A . 0.9700 ?
C10 H10B . 0.9700 ?
C11 H11A . 0.9700 ?
C11 H11B . 0.9700 ?
C12 C13 . 1.451(8) ?
C12 H12 . 0.9300 ?
C13 C18 . 1.376(7) ?
C13 C14 . 1.427(7) ?
C14 C15 . 1.337(9) ?
C14 H14 . 0.9300 ?
C15 C16 . 1.406(8) ?
C15 H15 . 0.9300 ?
C16 C17 . 1.376(6) ?
C16 H16 . 0.9300 ?
C17 C18 . 1.425(7) ?
C19 H19A . 0.9600 ?
C19 H19B . 0.9600 ?
C19 H19C . 0.9600 ?
C20 C21 . 1.510(12) ?
C20 H20A . 0.9600 ?
C20 H20B . 0.9600 ?
C20 H20C . 0.9600 ?
C21 C22 . 1.516(13) ?
C22 H22A . 0.9600 ?
C22 H22B . 0.9600 ?
C22 H22C . 0.9600 ?

loop_
_geom_torsion_atom_site_label_1
_geom_torsion_atom_site_label_2
_geom_torsion_atom_site_label_3
_geom_torsion_atom_site_label_4
_geom_torsion_site_symmetry_1
_geom_torsion_site_symmetry_2
_geom_torsion_site_symmetry_3
_geom_torsion_site_symmetry_4
_geom_torsion
_geom_torsion_publ_flag
O3 Lu1 Cu1 O2 . . . . 163.0(2) ?
O6 Lu1 Cu1 O2 . . . . -98.9(4) ?
O12 Lu1 Cu1 O2 . . . . 80.80(19) ?
O1 Lu1 Cu1 O2 . . . . 6.99(19) ?
O11 Lu1 Cu1 O2 . . . . 78.7(2) ?
O8 Lu1 Cu1 O2 . . . . -63.48(19) ?
O5 Lu1 Cu1 O2 . . . . -137.7(2) ?
O4 Lu1 Cu1 O2 . . . . 152.41(19) ?
O9 Lu1 Cu1 O2 . . . . -101.1(2) ?
N5 Lu1 Cu1 O2 . . . . 79.12(19) ?
N3 Lu1 Cu1 O2 . . . . -127.1(2) ?
O2 Lu1 Cu1 O3 . . . . -163.0(2) ?
O6 Lu1 Cu1 O3 . . . . 98.1(4) ?
O12 Lu1 Cu1 O3 . . . . -82.2(2) ?
O1 Lu1 Cu1 O3 . . . . -156.0(2) ?
O11 Lu1 Cu1 O3 . . . . -84.3(2) ?
O8 Lu1 Cu1 O3 . . . . 133.5(2) ?
O5 Lu1 Cu1 O3 . . . . 59.3(2) ?
O4 Lu1 Cu1 O3 . . . . -10.6(2) ?
O9 Lu1 Cu1 O3 . . . . 95.9(2) ?
N5 Lu1 Cu1 O3 . . . . -83.9(2) ?
N3 Lu1 Cu1 O3 . . . . 69.9(2) ?
O3 Lu1 Cu1 N1 . . . . 177.2(2) ?
O2 Lu1 Cu1 N1 . . . . 14.2(2) ?
O6 Lu1 Cu1 N1 . . . . -84.7(4) ?
O12 Lu1 Cu1 N1 . . . . 94.99(19) ?
O1 Lu1 Cu1 N1 . . . . 21.19(18) ?
O11 Lu1 Cu1 N1 . . . . 92.9(2) ?
O8 Lu1 Cu1 N1 . . . . -49.28(19) ?
O5 Lu1 Cu1 N1 . . . . -123.50(19) ?
O4 Lu1 Cu1 N1 . . . . 166.61(18) ?
O9 Lu1 Cu1 N1 . . . . -86.9(2) ?
N5 Lu1 Cu1 N1 . . . . 93.32(19) ?
N3 Lu1 Cu1 N1 . . . . -112.9(2) ?
O3 Lu1 Cu1 N2 . . . . -19.2(3) ?
O2 Lu1 Cu1 N2 . . . . 177.8(2) ?
O6 Lu1 Cu1 N2 . . . . 78.9(4) ?
O12 Lu1 Cu1 N2 . . . . -101.4(2) ?
O1 Lu1 Cu1 N2 . . . . -175.2(2) ?
O11 Lu1 Cu1 N2 . . . . -103.5(2) ?
O8 Lu1 Cu1 N2 . . . . 114.3(2) ?
O5 Lu1 Cu1 N2 . . . . 40.1(2) ?
O4 Lu1 Cu1 N2 . . . . -29.8(2) ?
O9 Lu1 Cu1 N2 . . . . 76.7(2) ?
N5 Lu1 Cu1 N2 . . . . -103.1(2) ?
N3 Lu1 Cu1 N2 . . . . 50.7(2) ?
O3 Lu1 O1 C2 . . . . -26.9(4) ?
O2 Lu1 O1 C2 . . . . -6.9(3) ?
O6 Lu1 O1 C2 . . . . 155.0(3) ?
O12 Lu1 O1 C2 . . . . -84.1(3) ?
O11 Lu1 O1 C2 . . . . -137.7(3) ?
O8 Lu1 O1 C2 . . . . 81.5(3) ?
O5 Lu1 O1 C2 . . . . 126.4(3) ?
O4 Lu1 O1 C2 . . . . -123.6(3) ?
O9 Lu1 O1 C2 . . . . 50.1(3) ?
N5 Lu1 O1 C2 . . . . -110.3(3) ?
N3 Lu1 O1 C2 . . . . 141.5(3) ?
O3 Lu1 O1 C1 . . . . 170.5(4) ?
O2 Lu1 O1 C1 . . . . -169.5(4) ?
O6 Lu1 O1 C1 . . . . -7.6(4) ?
O12 Lu1 O1 C1 . . . . 113.3(4) ?
O11 Lu1 O1 C1 . . . . 59.7(4) ?
O8 Lu1 O1 C1 . . . . -81.1(4) ?
O5 Lu1 O1 C1 . . . . -36.2(4) ?
O4 Lu1 O1 C1 . . . . 73.8(4) ?
O9 Lu1 O1 C1 . . . . -112.5(4) ?
N5 Lu1 O1 C1 . . . . 87.0(4) ?
N3 Lu1 O1 C1 . . . . -21.2(4) ?
O3 Cu1 O2 C7 . . . . -167.2(4) ?
N1 Cu1 O2 C7 . . . . 12.5(4) ?
N2 Cu1 O2 C7 . . . . 172.2(9) ?
Lu1 Cu1 O2 C7 . . . . -178.2(5) ?
O3 Cu1 O2 Lu1 . . . . 11.07(16) ?
N1 Cu1 O2 Lu1 . . . . -169.23(17) ?
N2 Cu1 O2 Lu1 . . . . -9.6(11) ?
O3 Lu1 O2 C7 . . . . 168.3(4) ?
O6 Lu1 O2 C7 . . . . -28.7(5) ?
O12 Lu1 O2 C7 . . . . 88.5(3) ?
O1 Lu1 O2 C7 . . . . 6.0(3) ?
O11 Lu1 O2 C7 . . . . 58.2(4) ?
O8 Lu1 O2 C7 . . . . -66.3(3) ?
O5 Lu1 O2 C7 . . . . -118.8(3) ?
O4 Lu1 O2 C7 . . . . 144.2(3) ?
O9 Lu1 O2 C7 . . . . -117.2(4) ?
N5 Lu1 O2 C7 . . . . 73.2(3) ?
N3 Lu1 O2 C7 . . . . -78.6(4) ?
O3 Lu1 O2 Cu1 . . . . -10.08(14) ?
O6 Lu1 O2 Cu1 . . . . 152.90(17) ?
O12 Lu1 O2 Cu1 . . . . -89.90(17) ?
O1 Lu1 O2 Cu1 . . . . -172.4(2) ?
O11 Lu1 O2 Cu1 . . . . -120.20(17) ?
O8 Lu1 O2 Cu1 . . . . 115.35(17) ?
O5 Lu1 O2 Cu1 . . . . 62.8(2) ?
O4 Lu1 O2 Cu1 . . . . -34.2(2) ?
O9 Lu1 O2 Cu1 . . . . 64.44(18) ?
N5 Lu1 O2 Cu1 . . . . -105.20(16) ?
N3 Lu1 O2 Cu1 . . . . 103.0(2) ?
N2 Cu1 O3 C18 . . . . -18.0(4) ?
Lu1 Cu1 O3 C18 . . . . 176.8(5) ?
O2 Cu1 O3 Lu1 . . . . -11.09(16) ?
N2 Cu1 O3 Lu1 . . . . 165.2(2) ?
O2 Lu1 O3 C18 . . . . -166.9(4) ?
O6 Lu1 O3 C18 . . . . 29.9(5) ?
O12 Lu1 O3 C18 . . . . -88.3(4) ?
O1 Lu1 O3 C18 . . . . -146.6(3) ?
O11 Lu1 O3 C18 . . . . -60.6(4) ?
O8 Lu1 O3 C18 . . . . 129.4(4) ?
O5 Lu1 O3 C18 . . . . 53.5(4) ?
O4 Lu1 O3 C18 . . . . -8.5(4) ?
O9 Lu1 O3 C18 . . . . 114.7(4) ?
N5 Lu1 O3 C18 . . . . -75.7(4) ?
N3 Lu1 O3 C18 . . . . 46.7(4) ?
O2 Lu1 O3 Cu1 . . . . 10.02(14) ?
O6 Lu1 O3 Cu1 . . . . -153.12(18) ?
O12 Lu1 O3 Cu1 . . . . 88.66(19) ?
O1 Lu1 O3 Cu1 . . . . 30.3(2) ?
O11 Lu1 O3 Cu1 . . . . 116.33(18) ?
O8 Lu1 O3 Cu1 . . . . -53.7(2) ?
O5 Lu1 O3 Cu1 . . . . -129.56(18) ?
O4 Lu1 O3 Cu1 . . . . 168.4(2) ?
O9 Lu1 O3 Cu1 . . . . -68.34(19) ?
N5 Lu1 O3 Cu1 . . . . 101.26(19) ?
N3 Lu1 O3 Cu1 . . . . -136.39(16) ?
O3 Lu1 O4 C17 . . . . 8.1(3) ?
O2 Lu1 O4 C17 . . . . 32.0(4) ?
O6 Lu1 O4 C17 . . . . -151.9(3) ?
O12 Lu1 O4 C17 . . . . 87.2(3) ?
O1 Lu1 O4 C17 . . . . 127.2(3) ?
O11 Lu1 O4 C17 . . . . 141.1(4) ?
O8 Lu1 O4 C17 . . . . -93.3(4) ?
O5 Lu1 O4 C17 . . . . -102.5(4) ?
O9 Lu1 O4 C17 . . . . -46.6(4) ?
N5 Lu1 O4 C17 . . . . 114.0(4) ?
N3 Lu1 O4 C17 . . . . -127.7(4) ?
O3 Lu1 O4 C19 . . . . 176.4(4) ?
O2 Lu1 O4 C19 . . . . -159.7(4) ?
O6 Lu1 O4 C19 . . . . 16.4(4) ?
O12 Lu1 O4 C19 . . . . -104.5(4) ?
O1 Lu1 O4 C19 . . . . -64.5(5) ?
O11 Lu1 O4 C19 . . . . -50.6(4) ?
O8 Lu1 O4 C19 . . . . 74.9(5) ?
O5 Lu1 O4 C19 . . . . 65.8(4) ?
O9 Lu1 O4 C19 . . . . 121.7(4) ?
N5 Lu1 O4 C19 . . . . -77.7(4) ?
N3 Lu1 O4 C19 . . . . 40.6(4) ?
O3 Lu1 O5 N3 . . . . -167.0(3) ?
O2 Lu1 O5 N3 . . . . 132.6(3) ?
O6 Lu1 O5 N3 . . . . -3.3(3) ?
O12 Lu1 O5 N3 . . . . -92.6(3) ?
O1 Lu1 O5 N3 . . . . 34.3(3) ?
O11 Lu1 O5 N3 . . . . -44.5(3) ?
O8 Lu1 O5 N3 . . . . 78.0(3) ?
O4 Lu1 O5 N3 . . . . -107.8(3) ?
O9 Lu1 O5 N3 . . . . 131.0(3) ?
N5 Lu1 O5 N3 . . . . -62.4(3) ?
O3 Lu1 O6 N3 . . . . 33.6(4) ?
O2 Lu1 O6 N3 . . . . -117.8(3) ?
O12 Lu1 O6 N3 . . . . 138.5(3) ?
O1 Lu1 O6 N3 . . . . -149.1(3) ?
O11 Lu1 O6 N3 . . . . 140.2(3) ?
O8 Lu1 O6 N3 . . . . -78.9(3) ?
O5 Lu1 O6 N3 . . . . 3.3(3) ?
O4 Lu1 O6 N3 . . . . 68.0(3) ?
O9 Lu1 O6 N3 . . . . -39.8(3) ?
N5 Lu1 O6 N3 . . . . 140.1(3) ?
O3 Lu1 O8 N4 . . . . -20.1(4) ?
O2 Lu1 O8 N4 . . . . -75.0(3) ?
O6 Lu1 O8 N4 . . . . 125.3(3) ?
O12 Lu1 O8 N4 . . . . -118.4(3) ?
O1 Lu1 O8 N4 . . . . -142.5(3) ?
O11 Lu1 O8 N4 . . . . 170.7(3) ?
O5 Lu1 O8 N4 . . . . 71.3(3) ?
O4 Lu1 O8 N4 . . . . 62.4(4) ?
O9 Lu1 O8 N4 . . . . -2.3(3) ?
N5 Lu1 O8 N4 . . . . -159.8(3) ?
N3 Lu1 O8 N4 . . . . 98.5(3) ?
O3 Lu1 O9 N4 . . . . 165.0(4) ?
O2 Lu1 O9 N4 . . . . 96.0(3) ?
O6 Lu1 O9 N4 . . . . -49.6(4) ?
O12 Lu1 O9 N4 . . . . 132.5(3) ?
O1 Lu1 O9 N4 . . . . 41.9(4) ?
O8 Lu1 O9 N4 . . . . 2.3(3) ?
O5 Lu1 O9 N4 . . . . -85.2(3) ?
O4 Lu1 O9 N4 . . . . -142.2(3) ?
N5 Lu1 O9 N4 . . . . 130.5(4) ?
N3 Lu1 O9 N4 . . . . -65.8(3) ?
O3 Lu1 O11 N5 . . . . -36.4(4) ?
O2 Lu1 O11 N5 . . . . 36.4(3) ?
O6 Lu1 O11 N5 . . . . -179.8(3) ?
O12 Lu1 O11 N5 . . . . -1.7(3) ?
O1 Lu1 O11 N5 . . . . 86.1(3) ?
O8 Lu1 O11 N5 . . . . 132.6(3) ?
O5 Lu1 O11 N5 . . . . -145.7(3) ?
O4 Lu1 O11 N5 . . . . -84.9(3) ?
N3 Lu1 O11 N5 . . . . -163.7(3) ?
O3 Lu1 O12 N5 . . . . 150.0(3) ?
O2 Lu1 O12 N5 . . . . -142.7(3) ?
O6 Lu1 O12 N5 . . . . 3.7(4) ?
O1 Lu1 O12 N5 . . . . -74.3(3) ?
O11 Lu1 O12 N5 . . . . 1.7(3) ?
O8 Lu1 O12 N5 . . . . -97.5(4) ?
O5 Lu1 O12 N5 . . . . 67.2(4) ?
O4 Lu1 O12 N5 . . . . 82.0(3) ?
O9 Lu1 O12 N5 . . . . -178.6(3) ?
N3 Lu1 O12 N5 . . . . 28.1(4) ?
O2 Cu1 N1 C8 . . . . -9.7(4) ?
N2 Cu1 N1 C8 . . . . 174.0(4) ?
Lu1 Cu1 N1 C8 . . . . -18.8(5) ?
O2 Cu1 N1 C9 . . . . 170.2(4) ?
N2 Cu1 N1 C9 . . . . -6.2(4) ?
Lu1 Cu1 N1 C9 . . . . 161.1(3) ?
O2 Cu1 N2 C12 . . . . 33.1(13) ?
O3 Cu1 N2 C12 . . . . 12.8(5) ?
N1 Cu1 N2 C12 . . . . -167.5(5) ?
Lu1 Cu1 N2 C12 . . . . 25.1(6) ?
O2 Cu1 N2 C11 . . . . -150.3(9) ?
O3 Cu1 N2 C11 . . . . -170.6(6) ?
N1 Cu1 N2 C11 . . . . 9.0(6) ?
Lu1 Cu1 N2 C11 . . . . -158.4(5) ?
Lu1 O6 N3 O7 . . . . 175.8(5) ?
Lu1 O6 N3 O5 . . . . -5.6(4) ?
Lu1 O5 N3 O7 . . . . -175.9(5) ?
Lu1 O5 N3 O6 . . . . 5.5(4) ?
O3 Lu1 N3 O6 . . . . -158.5(3) ?
O2 Lu1 N3 O6 . . . . 105.5(3) ?
O12 Lu1 N3 O6 . . . . -56.6(3) ?
O1 Lu1 N3 O6 . . . . 32.6(3) ?
O11 Lu1 N3 O6 . . . . -36.2(3) ?
O8 Lu1 N3 O6 . . . . 92.5(3) ?
O5 Lu1 N3 O6 . . . . -174.1(5) ?
O4 Lu1 N3 O6 . . . . -109.1(3) ?
O9 Lu1 N3 O6 . . . . 141.7(3) ?
N5 Lu1 N3 O6 . . . . -43.8(3) ?
O3 Lu1 N3 O5 . . . . 15.5(3) ?
O2 Lu1 N3 O5 . . . . -80.5(4) ?
O6 Lu1 N3 O5 . . . . 174.1(5) ?
O12 Lu1 N3 O5 . . . . 117.4(3) ?
O1 Lu1 N3 O5 . . . . -153.3(3) ?
O11 Lu1 N3 O5 . . . . 137.8(3) ?
O8 Lu1 N3 O5 . . . . -93.4(3) ?
O4 Lu1 N3 O5 . . . . 65.0(3) ?
O9 Lu1 N3 O5 . . . . -44.3(3) ?
N5 Lu1 N3 O5 . . . . 130.2(3) ?
Lu1 O9 N4 O10 . . . . 178.5(5) ?
Lu1 O9 N4 O8 . . . . -3.8(5) ?
Lu1 O8 N4 O10 . . . . -178.3(5) ?
Lu1 O8 N4 O9 . . . . 3.9(5) ?
Lu1 O12 N5 O13 . . . . 176.5(5) ?
Lu1 O12 N5 O11 . . . . -2.9(5) ?
Lu1 O11 N5 O13 . . . . -176.6(5) ?
Lu1 O11 N5 O12 . . . . 2.9(5) ?
O3 Lu1 N5 O12 . . . . -28.8(3) ?
O2 Lu1 N5 O12 . . . . 35.5(3) ?
O6 Lu1 N5 O12 . . . . -176.8(3) ?
O1 Lu1 N5 O12 . . . . 98.3(3) ?
O11 Lu1 N5 O12 . . . . -177.0(5) ?
O8 Lu1 N5 O12 . . . . 115.5(3) ?
O5 Lu1 N5 O12 . . . . -134.4(3) ?
O4 Lu1 N5 O12 . . . . -90.2(3) ?
O9 Lu1 N5 O12 . . . . 3.1(6) ?
N3 Lu1 N5 O12 . . . . -159.3(3) ?
O3 Lu1 N5 O11 . . . . 148.1(3) ?
O2 Lu1 N5 O11 . . . . -147.5(3) ?
O6 Lu1 N5 O11 . . . . 0.2(3) ?
O12 Lu1 N5 O11 . . . . 177.0(5) ?
O1 Lu1 N5 O11 . . . . -84.8(3) ?
O8 Lu1 N5 O11 . . . . -67.6(4) ?
O5 Lu1 N5 O11 . . . . 42.6(4) ?
O4 Lu1 N5 O11 . . . . 86.8(3) ?
O9 Lu1 N5 O11 . . . . -179.9(4) ?
N3 Lu1 N5 O11 . . . . 17.7(3) ?
C1 O1 C2 C3 . . . . -9.0(7) ?
Lu1 O1 C2 C3 . . . . -172.6(4) ?
C1 O1 C2 C7 . . . . 170.9(4) ?
Lu1 O1 C2 C7 . . . . 7.3(5) ?
O1 C2 C3 C4 . . . . -179.4(5) ?
C7 C2 C3 C4 . . . . 0.7(7) ?
C2 C3 C4 C5 . . . . 0.3(8) ?
C3 C4 C5 C6 . . . . -1.2(8) ?
C4 C5 C6 C7 . . . . 1.1(7) ?
C4 C5 C6 C8 . . . . -174.4(5) ?
Cu1 O2 C7 C6 . . . . -8.1(6) ?
Lu1 O2 C7 C6 . . . . 173.9(3) ?
Cu1 O2 C7 C2 . . . . 173.4(3) ?
Lu1 O2 C7 C2 . . . . -4.6(5) ?
C5 C6 C7 O2 . . . . -178.6(4) ?
C8 C6 C7 O2 . . . . -3.3(7) ?
C5 C6 C7 C2 . . . . -0.1(7) ?
C8 C6 C7 C2 . . . . 175.1(4) ?
O1 C2 C7 O2 . . . . -2.1(6) ?
C3 C2 C7 O2 . . . . 177.8(4) ?
O1 C2 C7 C6 . . . . 179.3(4) ?
C3 C2 C7 C6 . . . . -0.8(7) ?
C9 N1 C8 C6 . . . . -176.8(5) ?
Cu1 N1 C8 C6 . . . . 3.1(7) ?
C7 C6 C8 N1 . . . . 5.9(8) ?
C5 C6 C8 N1 . . . . -178.7(5) ?
C8 N1 C9 C10 . . . . 149.4(5) ?
Cu1 N1 C9 C10 . . . . -30.5(7) ?
N1 C9 C10 C11 . . . . 75.7(7) ?
C9 C10 C11 N2 . . . . -72.4(8) ?
C12 N2 C11 C10 . . . . -158.0(6) ?
Cu1 N2 C11 C10 . . . . 25.1(9) ?
C11 N2 C12 C13 . . . . 179.4(6) ?
Cu1 N2 C12 C13 . . . . -3.8(9) ?
N2 C12 C13 C18 . . . . -6.9(9) ?
N2 C12 C13 C14 . . . . 176.5(6) ?
C18 C13 C14 C15 . . . . 0.3(8) ?
C12 C13 C14 C15 . . . . 177.0(5) ?
C13 C14 C15 C16 . . . . -0.1(9) ?
C14 C15 C16 C17 . . . . -0.5(8) ?
C15 C16 C17 O4 . . . . -178.4(5) ?
C15 C16 C17 C18 . . . . 0.9(7) ?
C19 O4 C17 C16 . . . . 2.8(7) ?
Lu1 O4 C17 C16 . . . . 171.9(4) ?
C19 O4 C17 C18 . . . . -176.6(4) ?
Lu1 O4 C17 C18 . . . . -7.4(5) ?
Cu1 O3 C18 C13 . . . . 13.5(7) ?
Lu1 O3 C18 C13 . . . . -170.2(4) ?
Cu1 O3 C18 C17 . . . . -168.2(3) ?
Lu1 O3 C18 C17 . . . . 8.1(6) ?
C14 C13 C18 O3 . . . . 178.5(5) ?
C12 C13 C18 O3 . . . . 1.9(8) ?
C14 C13 C18 C17 . . . . 0.2(7) ?
C12 C13 C18 C17 . . . . -176.4(5) ?
C16 C17 C18 O3 . . . . -179.1(4) ?
O4 C17 C18 O3 . . . . 0.2(6) ?
C16 C17 C18 C13 . . . . -0.7(7) ?
O4 C17 C18 C13 . . . . 178.6(4) ?
